data_1573087
loop_
_publ_author_name
'Lin, Jieli'
'Liu, Shihua'
'Zheng, Shunlin'
'Gr&#xfc;tzmacher, Hansj&#xf6;rg'
'Su, Cheng-Yong'
'Li, Zhongshu'

_publ_section_title
;
 Diphosphaenones: beyond the phosphorus analogue of enones.
;
_journal_issue 47
_journal_name_full 'Chemical science'
_journal_page_first 20030
_journal_page_last 20038
_journal_paper_doi 10.1039/d4sc06462c
_journal_volume 15
_journal_year 2024
_chemical_formula_moiety 'C F3 O3 S, C57 H81 N4 P2, 2(C6 H5 F), C3 H2 F'
_chemical_formula_sum 'C73 H93 F6 N4 O3 P2 S'
_chemical_formula_weight 1282.51
_space_group_crystal_system triclinic
_space_group_IT_number 2
_space_group_name_Hall '-P 1'
_space_group_name_H-M_alt 'P -1'
_atom_sites_solution_hydrogens geom
_atom_sites_solution_primary dual
_audit_creation_date 2024-09-14
_audit_creation_method
;
Olex2 1.5
(compiled 2024.02.16 svn.r378c4104 for OlexSys, GUI svn.r6928)
;
_audit_update_record
;
2024-09-22 deposited with the CCDC.	2024-11-10 downloaded from the CCDC.
;
_cell_angle_alpha 79.7010(10)
_cell_angle_beta 86.7710(10)
_cell_angle_gamma 80.6750(10)
_cell_formula_units_Z 2
_cell_length_a 13.0834(2)
_cell_length_b 13.3184(2)
_cell_length_c 20.9406(3)
_cell_measurement_reflns_used 34115
_cell_measurement_temperature 149.9(6)
_cell_measurement_theta_max 72.6990
_cell_measurement_theta_min 3.3980
_cell_volume 3541.26(9)
_computing_cell_refinement 'CrysAlisPro 1.171.42.89a (Rigaku OD, 2023)'
_computing_data_collection 'CrysAlisPro 1.171.42.89a (Rigaku OD, 2023)'
_computing_data_reduction 'CrysAlisPro 1.171.42.89a (Rigaku OD, 2023)'
_computing_molecular_graphics 'Olex2 1.5 (Dolomanov et al., 2009)'
_computing_publication_material 'Olex2 1.5 (Dolomanov et al., 2009)'
_computing_structure_refinement 'SHELXL 2018/3 (Sheldrick, 2015)'
_computing_structure_solution 'SHELXT 2018/2 (Sheldrick, 2018)'
_diffrn_ambient_environment N~2~
_diffrn_ambient_temperature 149.9(6)
_diffrn_detector 'CCD plate'
_diffrn_detector_area_resol_mean 10.6525
_diffrn_detector_type Atlas
_diffrn_measured_fraction_theta_full 0.999
_diffrn_measured_fraction_theta_max 0.979
_diffrn_measurement_details
;
List of Runs (angles in degrees, time in seconds):

  # Type    Start    End  Width  t~exp~   \w     \q     \k     \f   Frames
#--------------------------------------------------------------------------
  1  \w    -71.00  31.00   1.00    2.50    --    2.00 -60.00 128.64  102
  2  \w     -4.00  21.00   1.00    2.50    --   34.00  91.00 120.65   25
  3  \w      2.00  27.00   1.00    2.50    --   38.00  87.00  -4.64   25
  4  \w      1.00  27.00   1.00    2.50    --   38.00  89.00-117.99   26
  5  \w    -87.00  -6.00   1.00    2.50    --  -40.70 125.00 150.00   81
  6  \w   -114.00 -15.00   1.00    2.50    --  -40.70 -57.00  60.00   99
  7  \w    -61.00  31.00   1.00    2.50    --  -40.70  38.00 150.00   92
  8  \w    -87.00  -6.00   1.00    2.50    --  -40.70 125.00 -30.00   81
  9  \w     16.00  41.00   1.00    2.50    --   50.00  82.00  81.95   25
 10  \w     16.00  41.00   1.00    2.50    --   50.00  81.00 148.70   25
 11  \w     16.00  41.00   1.00    2.50    --   50.00  82.00  26.82   25
 12  \w     16.00  42.00   1.00    2.50    --   50.00  82.00-101.66   26
 13  \w     16.00  41.00   1.00    2.50    --   50.00  81.00 -38.85   25
 14  \w     16.00  42.00   1.00    2.50    --   50.00  82.00-166.14   26
 15  \w     32.00  58.00   1.00    2.50    --   62.00  69.00 -67.48   26
 16  \w     35.00  61.00   1.00    2.50    --   66.00  71.00 119.16   26
 17  \w     38.00  64.00   1.00    2.50    --   66.00  69.00 -40.64   26
 18  \w     35.00  65.00   1.00    2.50    --   66.00  70.00-121.37   30
 19  \w     39.00  99.00   1.00    2.50    --   70.00  71.00  26.27   60
 20  \w     39.00  65.00   1.00    2.50    --   70.00  70.00  74.70   26
 21  \w    100.00 141.00   1.00    2.50    --   70.00  70.00  74.70   41
 22  \w     39.00  92.00   1.00    2.50    --   70.00  71.00 -12.72   53
 23  \w     45.00  70.00   1.00    5.00    --   74.00  61.00 -89.41   25
 24  \w     43.00  69.00   1.00    5.00    --   74.00  69.00 133.63   26
 25  \w     52.00  78.00   1.00    5.00    --   78.00  59.00  82.94   26
 26  \w     48.00 113.00   1.00    5.00    --   78.00  68.00-170.26   65
 27  \w     47.00  77.00   1.00    5.00    --   78.00  70.00 167.01   30
 28  \w     47.00  73.00   1.00    5.00    --   78.00  71.00 -79.73   26
 29  \w     52.00  78.00   1.00    5.00    --   82.00  64.00 147.55   26
 30  \w     55.00  81.00   1.00    5.00    --   86.00  70.00 -65.13   26
 31  \w    125.00 152.00   1.00    5.00    --   90.00  69.00  82.50   27
 32  \w     59.00  95.00   1.00    5.00    --   90.00  71.00  -0.46   36
 33  \w     59.00  85.00   1.00    5.00    --   90.00  69.00  82.50   26
 34  \w     64.00  90.00   1.00    5.00    --   94.00  66.00 177.15   26
 35  \w    115.00 151.00   1.00    5.00    --   94.00  68.00 -38.42   36
 36  \w     64.00 103.00   1.00    5.00    --   94.00  68.00 -38.42   39
 37  \w     65.00 162.00   1.00    5.00    --   94.00  62.00 117.79   97
 38  \w     65.00 145.00   1.00    5.00    --   94.00  61.00-137.16   80
 39  \w    116.00 162.00   1.00    5.00    --   98.00  68.00-120.10   46
 40  \w     68.00  94.00   1.00    5.00    --   98.00  68.00-120.10   26
 41  \w    127.00 167.00   1.00    5.00    --  102.00  55.00  54.49   40
 42  \w     75.00 111.00   1.00    5.00    --  102.00  55.00  54.49   36
 43  \w     30.00 105.00   1.00    5.00    --  104.23 -94.00-120.00   75
 44  \w     39.00 107.00   1.00    5.00    --  104.23-101.00  46.30   68
 45  \w    112.00 170.00   1.00    5.00    --  104.23  61.00 -90.00   58
 46  \w     75.00 106.00   1.00    5.00    --  104.23  61.00 -90.00   31
 47  \w     75.00 176.00   1.00    5.00    --  104.23  60.00  87.52  101
 48  \w     79.00 176.00   1.00    5.00    --  104.23  65.00 178.14   97
 49  \w     34.00 112.00   1.00    5.00    --  104.23-125.00-120.00   78
 50  \w     75.00 167.00   1.00    5.00    --  104.23  61.00 150.00   92
 51  \w     87.00 112.00   1.00    5.00    --  104.23-125.00 120.00   25
 52  \w     37.00  75.00   1.00    5.00    --  104.23-125.00 120.00   38
 53  \w    122.00 169.00   1.00    5.00    --  104.23  61.00  30.00   47
 54  \w     75.00 101.00   1.00    5.00    --  104.23  61.00  30.00   26
 55  \w     81.00 110.00   1.00    5.00    --  104.23-125.00  30.00   29
 56  \w     75.00 162.00   1.00    5.00    --  104.23  61.00   0.00   87
 57  \w     53.00 129.00   1.00    5.00    --  104.23 -61.00  60.00   76
 58  \w     75.00 163.00   1.00    5.00    --  104.23  61.00 -60.00   88
 59  \w     36.00 130.00   1.00    5.00    --  104.23 -61.00-120.00   94
;
_diffrn_measurement_device 'four-circle diffractometer'
_diffrn_measurement_device_type 'SuperNova, Dual, Cu at home/near, Atlas'
_diffrn_measurement_method '\w scans'
_diffrn_orient_matrix_type 'CrysAlisPro convention (1999,Acta A55,543-557)'
_diffrn_orient_matrix_UB_11 0.0297880000
_diffrn_orient_matrix_UB_12 -0.0595349000
_diffrn_orient_matrix_UB_13 0.0681174000
_diffrn_orient_matrix_UB_21 -0.1139637000
_diffrn_orient_matrix_UB_22 -0.0136328000
_diffrn_orient_matrix_UB_23 0.0154647000
_diffrn_orient_matrix_UB_31 0.0193655000
_diffrn_orient_matrix_UB_32 -0.1021295000
_diffrn_orient_matrix_UB_33 -0.0267637000
_diffrn_radiation_monochromator mirror
_diffrn_radiation_probe x-ray
_diffrn_radiation_type 'Cu K\a'
_diffrn_radiation_wavelength 1.54184
_diffrn_reflns_av_R_equivalents 0.0274
_diffrn_reflns_av_unetI/netI 0.0185
_diffrn_reflns_Laue_measured_fraction_full 0.999
_diffrn_reflns_Laue_measured_fraction_max 0.979
_diffrn_reflns_limit_h_max 16
_diffrn_reflns_limit_h_min -16
_diffrn_reflns_limit_k_max 15
_diffrn_reflns_limit_k_min -16
_diffrn_reflns_limit_l_max 25
_diffrn_reflns_limit_l_min -25
_diffrn_reflns_number 63032
_diffrn_reflns_point_group_measured_fraction_full 0.999
_diffrn_reflns_point_group_measured_fraction_max 0.979
_diffrn_reflns_theta_full 67.684
_diffrn_reflns_theta_max 72.687
_diffrn_reflns_theta_min 3.414
_diffrn_source 'micro-focus sealed X-ray tube'
_diffrn_source_type 'SuperNova (Cu) X-ray Source'
_exptl_absorpt_coefficient_mu 1.352
_exptl_absorpt_correction_T_max 1.00000
_exptl_absorpt_correction_T_min 0.93531
_exptl_absorpt_correction_type multi-scan
_exptl_absorpt_process_details
;
CrysAlisPro 1.171.42.89a (Rigaku Oxford Diffraction, 2023)
Empirical absorption correction using spherical harmonics,
implemented in SCALE3 ABSPACK scaling algorithm.
;
_exptl_crystal_colour 'clear light yellow'
_exptl_crystal_colour_lustre clear
_exptl_crystal_colour_modifier light
_exptl_crystal_colour_primary yellow
_exptl_crystal_density_diffrn 1.203
_exptl_crystal_description block
_exptl_crystal_F_000 1366
_exptl_crystal_size_max 0.09
_exptl_crystal_size_mid 0.08
_exptl_crystal_size_min 0.06
_refine_diff_density_max 0.990
_refine_diff_density_min -0.646
_refine_diff_density_rms 0.061
_refine_ls_extinction_method none
_refine_ls_goodness_of_fit_ref 1.038
_refine_ls_hydrogen_treatment constr
_refine_ls_matrix_type full
_refine_ls_number_parameters 828
_refine_ls_number_reflns 13789
_refine_ls_number_restraints 0
_refine_ls_restrained_S_all 1.038
_refine_ls_R_factor_all 0.0652
_refine_ls_R_factor_gt 0.0587
_refine_ls_shift/su_max 0.001
_refine_ls_shift/su_mean 0.000
_refine_ls_structure_factor_coef Fsqd
_refine_ls_weighting_details 'w=1/[\s^2^(Fo^2^)+(0.0975P)^2^+2.6149P] where P=(Fo^2^+2Fc^2^)/3'
_refine_ls_weighting_scheme calc
_refine_ls_wR_factor_gt 0.1671
_refine_ls_wR_factor_ref 0.1743
_reflns_Friedel_coverage 0.000
_reflns_number_gt 12095
_reflns_number_total 13789
_reflns_threshold_expression 'I > 2\s(I)'
_cod_data_source_file d4sc06462c2.cif
_cod_data_source_block 14
_cod_depositor_comments 'Adding full bibliography for 1573084--1573090.cif.'
_cod_database_code 1573087
_shelx_shelxl_version_number 2018/3
_shelx_space_group_comment
;
The symmetry employed for this shelxl refinement is uniquely defined
by the following loop, which should always be used as a source of
symmetry information in preference to the above space-group names.
They are only intended as comments.
;
_shelx_estimated_absorpt_t_max 0.923
_shelx_estimated_absorpt_t_min 0.888
_olex2_refinement_description
;
1. Fixed Uiso
 At 1.2 times of:
  All C(H) groups, All C(H,H) groups
 At 1.5 times of:
  All C(H,H,H) groups
2. Others
 Fixed Sof: H65(0.5) H66(0.5) F6(0.5) F7(0.5)
3.a Ternary CH refined with riding coordinates:
 C1(H1), C15(H15), C18(H18), C27(H27), C30(H30), C41(H41), C44(H44), C53(H53),
 C56(H56)
3.b Secondary CH2 refined with riding coordinates:
 C6(H6A,H6B), C7(H7A,H7B), C32(H32A,H32B), C33(H33A,H33B)
3.c Aromatic/amide H refined with riding coordinates:
 C3(H3), C10(H10), C11(H11), C12(H12), C22(H22), C23(H23), C24(H24), C36(H36),
 C37(H37), C38(H38), C48(H48), C49(H49), C50(H50), C65(H65), C66(H66), C67(H67),
  C68(H68), C69(H69), C70(H70), C71(H71), C72(H72), C59(H59), C60(H60),
 C61(H61), C62(H62), C63(H63)
3.d Idealised Me refined as rotating group:
 C5(H5A,H5B,H5C), C14(H14A,H14B,H14C), C16(H16A,H16B,H16C), C17(H17A,H17B,
 H17C), C19(H19A,H19B,H19C), C26(H26A,H26B,H26C), C28(H28A,H28B,H28C), C29(H29A,
 H29B,H29C), C31(H31A,H31B,H31C), C40(H40A,H40B,H40C), C42(H42A,H42B,H42C),
 C43(H43A,H43B,H43C), C45(H45A,H45B,H45C), C52(H52A,H52B,H52C), C54(H54A,H54B,
 H54C), C55(H55A,H55B,H55C), C57(H57A,H57B,H57C)
;
_olex2_submission_special_instructions 'No special instructions were received'
_oxdiff_exptl_absorpt_empirical_details
;
Empirical correction (ABSPACK) includes:
- Absorption correction using spherical harmonics
- Frame scaling
;
_oxdiff_exptl_absorpt_empirical_full_max 1.195
_oxdiff_exptl_absorpt_empirical_full_min 0.902

loop_
_space_group_symop_operation_xyz
'x, y, z'
'-x, -y, -z'

loop_
_atom_site_label
_atom_site_type_symbol
_atom_site_fract_x
_atom_site_fract_y
_atom_site_fract_z
_atom_site_U_iso_or_equiv
_atom_site_adp_type
_atom_site_occupancy
_atom_site_site_symmetry_order
_atom_site_calc_flag
_atom_site_refinement_flags_posn
_atom_site_refinement_flags_adp
_atom_site_refinement_flags_occupancy
_atom_site_disorder_assembly
_atom_site_disorder_group
C58 C 0.6897(3) 0.2999(4) 0.11487(17) 0.0821(12) Uani 1 1 d . . . . .
F1 F 0.60411(18) 0.3674(3) 0.11146(11) 0.1429(15) Uani 1 1 d . . . . .
F2 F 0.6627(2) 0.2068(3) 0.11328(16) 0.1530(16) Uani 1 1 d . . . . .
F3 F 0.74714(18) 0.3233(3) 0.06187(10) 0.1136(10) Uani 1 1 d . . . . .
O1 O 0.7751(3) 0.39901(19) 0.18220(12) 0.0904(9) Uani 1 1 d . . . . .
O2 O 0.68486(17) 0.26631(16) 0.23841(10) 0.0641(6) Uani 1 1 d . . . . .
O3 O 0.84670(19) 0.2219(2) 0.18202(18) 0.1066(10) Uani 1 1 d . . . . .
S1 S 0.75780(5) 0.29538(5) 0.18717(3) 0.05074(17) Uani 1 1 d . . . . .
C1 C 0.32056(14) 0.65391(14) 0.27121(9) 0.0256(4) Uani 1 1 d . . . . .
H1 H 0.267999 0.652759 0.238581 0.031 Uiso 1 1 calc R U . . .
C2 C 0.40326(14) 0.56609(14) 0.27365(8) 0.0230(4) Uani 1 1 d . . . . .
C3 C 0.23970(15) 0.85136(15) 0.22068(10) 0.0279(4) Uani 1 1 d . . . . .
H3 H 0.223307 0.810475 0.191006 0.034 Uiso 1 1 calc R U . . .
C4 C 0.18890(14) 0.95127(14) 0.21232(9) 0.0245(4) Uani 1 1 d . . . . .
C5 C 0.11953(17) 0.69664(19) 0.33051(13) 0.0440(5) Uani 1 1 d . . . . .
H5A H 0.075705 0.715633 0.367339 0.066 Uiso 1 1 calc R U . . .
H5B H 0.101976 0.633106 0.319525 0.066 Uiso 1 1 calc R U . . .
H5C H 0.107947 0.752463 0.293014 0.066 Uiso 1 1 calc R U . . .
C6 C 0.12759(18) 1.12314(16) 0.22183(12) 0.0390(5) Uani 1 1 d . . . . .
H6A H 0.175533 1.170873 0.201597 0.047 Uiso 1 1 calc R U . . .
H6B H 0.081071 1.156152 0.253650 0.047 Uiso 1 1 calc R U . . .
C7 C 0.06641(18) 1.09229(17) 0.17103(11) 0.0385(5) Uani 1 1 d . . . . .
H7A H -0.004178 1.081916 0.187559 0.046 Uiso 1 1 calc R U . . .
H7B H 0.061373 1.144585 0.130818 0.046 Uiso 1 1 calc R U . . .
C8 C 0.11010(15) 0.94263(15) 0.10894(9) 0.0288(4) Uani 1 1 d . . . . .
C9 C 0.17935(16) 0.94474(17) 0.05513(10) 0.0335(4) Uani 1 1 d . . . . .
C10 C 0.15770(18) 0.89791(19) 0.00415(11) 0.0412(5) Uani 1 1 d . . . . .
H10 H 0.203565 0.898385 -0.032688 0.049 Uiso 1 1 calc R U . . .
C11 C 0.0706(2) 0.8508(2) 0.00620(12) 0.0452(5) Uani 1 1 d . . . . .
H11 H 0.055916 0.821237 -0.029676 0.054 Uiso 1 1 calc R U . . .
C12 C 0.00526(18) 0.84651(19) 0.06014(12) 0.0425(5) Uani 1 1 d . . . . .
H12 H -0.053644 0.812745 0.061418 0.051 Uiso 1 1 calc R U . . .
C13 C 0.02414(16) 0.89110(16) 0.11312(10) 0.0328(4) Uani 1 1 d . . . . .
C14 C -0.15245(17) 0.9491(2) 0.15982(12) 0.0445(5) Uani 1 1 d . . . . .
H14A H -0.142376 1.021346 0.146796 0.067 Uiso 1 1 calc R U . . .
H14B H -0.196163 0.942128 0.199443 0.067 Uiso 1 1 calc R U . . .
H14C H -0.186192 0.927594 0.125005 0.067 Uiso 1 1 calc R U . . .
C15 C -0.04702(16) 0.88069(18) 0.17266(11) 0.0385(5) Uani 1 1 d . . . . .
H15 H -0.014060 0.904703 0.207973 0.046 Uiso 1 1 calc R U . . .
C16 C -0.0615(2) 0.7681(2) 0.19671(14) 0.0539(7) Uani 1 1 d . . . . .
H16A H -0.100825 0.745028 0.165056 0.081 Uiso 1 1 calc R U . . .
H16B H -0.099381 0.762655 0.238598 0.081 Uiso 1 1 calc R U . . .
H16C H 0.006481 0.724480 0.201837 0.081 Uiso 1 1 calc R U . . .
C17 C 0.2551(3) 1.1102(2) 0.03397(16) 0.0634(8) Uani 1 1 d . . . . .
H17A H 0.229030 1.128197 -0.010236 0.095 Uiso 1 1 calc R U . . .
H17B H 0.319185 1.138778 0.035575 0.095 Uiso 1 1 calc R U . . .
H17C H 0.203076 1.138919 0.064070 0.095 Uiso 1 1 calc R U . . .
C18 C 0.27683(18) 0.9932(2) 0.05339(11) 0.0436(5) Uani 1 1 d . . . . .
H18 H 0.303687 0.977656 0.098432 0.052 Uiso 1 1 calc R U . . .
C19 C 0.3625(2) 0.9465(3) 0.00886(15) 0.0675(9) Uani 1 1 d . . . . .
H19A H 0.371128 0.870951 0.019377 0.101 Uiso 1 1 calc R U . . .
H19B H 0.427877 0.969758 0.015481 0.101 Uiso 1 1 calc R U . . .
H19C H 0.343096 0.969100 -0.036566 0.101 Uiso 1 1 calc R U . . .
C20 C 0.26502(16) 1.01665(15) 0.29777(10) 0.0319(4) Uani 1 1 d . . . . .
C21 C 0.36360(17) 1.03883(16) 0.27525(11) 0.0357(5) Uani 1 1 d . . . . .
C22 C 0.44031(19) 1.02642(19) 0.32069(13) 0.0443(5) Uani 1 1 d . . . . .
H22 H 0.507349 1.041502 0.306715 0.053 Uiso 1 1 calc R U . . .
C23 C 0.4205(2) 0.9926(2) 0.38562(13) 0.0485(6) Uani 1 1 d . . . . .
H23 H 0.474249 0.983085 0.415779 0.058 Uiso 1 1 calc R U . . .
C24 C 0.3232(2) 0.97248(19) 0.40709(12) 0.0446(5) Uani 1 1 d . . . . .
H24 H 0.310561 0.949722 0.452066 0.053 Uiso 1 1 calc R U . . .
C25 C 0.24285(17) 0.98492(17) 0.36400(11) 0.0356(4) Uani 1 1 d . . . . .
C26 C 0.0711(2) 1.0666(2) 0.40371(14) 0.0546(6) Uani 1 1 d . . . . .
H26A H 0.102733 1.088520 0.439196 0.082 Uiso 1 1 calc R U . . .
H26B H 0.000296 1.054749 0.416761 0.082 Uiso 1 1 calc R U . . .
H26C H 0.069255 1.120609 0.365096 0.082 Uiso 1 1 calc R U . . .
C27 C 0.13495(19) 0.96658(19) 0.38822(11) 0.0419(5) Uani 1 1 d . . . . .
H27 H 0.100368 0.945174 0.352553 0.050 Uiso 1 1 calc R U . . .
C28 C 0.1343(2) 0.8816(2) 0.44810(13) 0.0533(6) Uani 1 1 d . . . . .
H28A H 0.180165 0.819167 0.439806 0.080 Uiso 1 1 calc R U . . .
H28B H 0.063640 0.866262 0.457291 0.080 Uiso 1 1 calc R U . . .
H28C H 0.158631 0.905087 0.485500 0.080 Uiso 1 1 calc R U . . .
C29 C 0.4047(3) 1.1894(2) 0.19236(15) 0.0568(7) Uani 1 1 d . . . . .
H29A H 0.343779 1.231756 0.208576 0.085 Uiso 1 1 calc R U . . .
H29B H 0.414965 1.213398 0.145754 0.085 Uiso 1 1 calc R U . . .
H29C H 0.465987 1.195436 0.215367 0.085 Uiso 1 1 calc R U . . .
C30 C 0.38785(18) 1.07596(17) 0.20394(12) 0.0396(5) Uani 1 1 d . . . . .
H30 H 0.326311 1.071834 0.178832 0.048 Uiso 1 1 calc R U . . .
C31 C 0.4811(2) 1.0090(2) 0.17793(14) 0.0522(6) Uani 1 1 d . . . . .
H31A H 0.543730 1.015911 0.199293 0.078 Uiso 1 1 calc R U . . .
H31B H 0.489155 1.031363 0.130975 0.078 Uiso 1 1 calc R U . . .
H31C H 0.470382 0.936584 0.186807 0.078 Uiso 1 1 calc R U . . .
C32 C 0.48097(15) 0.40062(15) 0.26284(11) 0.0321(4) Uani 1 1 d . . . . .
H32A H 0.501973 0.388060 0.218438 0.038 Uiso 1 1 calc R U . . .
H32B H 0.473277 0.334061 0.291071 0.038 Uiso 1 1 calc R U . . .
C33 C 0.55865(15) 0.45489(15) 0.29002(11) 0.0334(4) Uani 1 1 d . . . . .
H33A H 0.576551 0.421661 0.334996 0.040 Uiso 1 1 calc R U . . .
H33B H 0.622862 0.454940 0.262643 0.040 Uiso 1 1 calc R U . . .
C34 C 0.28506(14) 0.45198(14) 0.24913(10) 0.0279(4) Uani 1 1 d . . . . .
C35 C 0.22760(15) 0.40262(15) 0.30059(10) 0.0316(4) Uani 1 1 d . . . . .
C36 C 0.13175(18) 0.37995(19) 0.28652(13) 0.0425(5) Uani 1 1 d . . . . .
H36 H 0.090753 0.347207 0.320356 0.051 Uiso 1 1 calc R U . . .
C37 C 0.09565(18) 0.4045(2) 0.22398(13) 0.0471(6) Uani 1 1 d . . . . .
H37 H 0.030534 0.387793 0.215218 0.057 Uiso 1 1 calc R U . . .
C38 C 0.15307(18) 0.45277(19) 0.17443(12) 0.0433(5) Uani 1 1 d . . . . .
H38 H 0.126716 0.469262 0.131837 0.052 Uiso 1 1 calc R U . . .
C39 C 0.24979(17) 0.47831(16) 0.18528(11) 0.0345(4) Uani 1 1 d . . . . .
C40 C 0.3475(2) 0.4625(2) 0.07989(14) 0.0560(7) Uani 1 1 d . . . . .
H40A H 0.390322 0.399658 0.101423 0.084 Uiso 1 1 calc R U . . .
H40B H 0.388552 0.498802 0.045364 0.084 Uiso 1 1 calc R U . . .
H40C H 0.287599 0.444090 0.061094 0.084 Uiso 1 1 calc R U . . .
C41 C 0.30981(19) 0.53302(18) 0.12959(11) 0.0416(5) Uani 1 1 d . . . . .
H41 H 0.372167 0.551231 0.147694 0.050 Uiso 1 1 calc R U . . .
C42 C 0.2457(2) 0.6333(2) 0.09638(13) 0.0541(7) Uani 1 1 d . . . . .
H42A H 0.187629 0.616987 0.074589 0.081 Uiso 1 1 calc R U . . .
H42B H 0.289463 0.670965 0.064299 0.081 Uiso 1 1 calc R U . . .
H42C H 0.218974 0.676041 0.128972 0.081 Uiso 1 1 calc R U . . .
C43 C 0.3103(2) 0.2567(2) 0.38385(13) 0.0512(6) Uani 1 1 d . . . . .
H43A H 0.254382 0.216595 0.381849 0.077 Uiso 1 1 calc R U . . .
H43B H 0.339010 0.239550 0.427374 0.077 Uiso 1 1 calc R U . . .
H43C H 0.364937 0.240066 0.351723 0.077 Uiso 1 1 calc R U . . .
C44 C 0.26746(17) 0.37211(17) 0.36916(11) 0.0360(5) Uani 1 1 d . . . . .
H44 H 0.325849 0.410979 0.372082 0.043 Uiso 1 1 calc R U . . .
C45 C 0.1852(2) 0.3996(2) 0.42078(13) 0.0523(6) Uani 1 1 d . . . . .
H45A H 0.157002 0.473234 0.410693 0.079 Uiso 1 1 calc R U . . .
H45B H 0.216609 0.384414 0.463507 0.079 Uiso 1 1 calc R U . . .
H45C H 0.129195 0.358637 0.421195 0.079 Uiso 1 1 calc R U . . .
C46 C 0.55647(14) 0.64652(15) 0.28896(10) 0.0277(4) Uani 1 1 d . . . . .
C47 C 0.57016(15) 0.67626(16) 0.34849(10) 0.0318(4) Uani 1 1 d . . . . .
C48 C 0.62391(18) 0.75863(19) 0.34694(12) 0.0410(5) Uani 1 1 d . . . . .
H48 H 0.634398 0.781042 0.386335 0.049 Uiso 1 1 calc R U . . .
C49 C 0.66215(18) 0.80822(19) 0.28951(13) 0.0448(5) Uani 1 1 d . . . . .
H49 H 0.697629 0.865034 0.289588 0.054 Uiso 1 1 calc R U . . .
C50 C 0.64943(17) 0.77616(18) 0.23164(12) 0.0414(5) Uani 1 1 d . . . . .
H50 H 0.676799 0.811026 0.192430 0.050 Uiso 1 1 calc R U . . .
C51 C 0.59722(15) 0.69366(16) 0.22983(10) 0.0324(4) Uani 1 1 d . . . . .
C52 C 0.6871(2) 0.6456(2) 0.12709(13) 0.0536(6) Uani 1 1 d . . . . .
H52A H 0.710764 0.712609 0.114099 0.080 Uiso 1 1 calc R U . . .
H52B H 0.677055 0.617051 0.088288 0.080 Uiso 1 1 calc R U . . .
H52C H 0.739109 0.598113 0.154163 0.080 Uiso 1 1 calc R U . . .
C53 C 0.58476(18) 0.65954(18) 0.16559(11) 0.0389(5) Uani 1 1 d . . . . .
H53 H 0.560073 0.591039 0.175496 0.047 Uiso 1 1 calc R U . . .
C54 C 0.5033(2) 0.7348(2) 0.12451(13) 0.0545(7) Uani 1 1 d . . . . .
H54A H 0.438015 0.743261 0.149686 0.082 Uiso 1 1 calc R U . . .
H54B H 0.492507 0.707629 0.085320 0.082 Uiso 1 1 calc R U . . .
H54C H 0.527208 0.801840 0.112136 0.082 Uiso 1 1 calc R U . . .
C55 C 0.6225(2) 0.5515(2) 0.44911(13) 0.0540(7) Uani 1 1 d . . . . .
H55A H 0.651430 0.497539 0.424057 0.081 Uiso 1 1 calc R U . . .
H55B H 0.597910 0.519577 0.491831 0.081 Uiso 1 1 calc R U . . .
H55C H 0.676088 0.592593 0.454602 0.081 Uiso 1 1 calc R U . . .
C56 C 0.53164(17) 0.62180(18) 0.41289(10) 0.0364(5) Uani 1 1 d . . . . .
H56 H 0.481263 0.577385 0.403893 0.044 Uiso 1 1 calc R U . . .
C57 C 0.4758(2) 0.6979(2) 0.45523(13) 0.0534(6) Uani 1 1 d . . . . .
H57A H 0.525009 0.739353 0.466963 0.080 Uiso 1 1 calc R U . . .
H57B H 0.447475 0.659487 0.494761 0.080 Uiso 1 1 calc R U . . .
H57C H 0.419287 0.743588 0.430982 0.080 Uiso 1 1 calc R U . . .
N1 N 0.50184(12) 0.56098(12) 0.28804(8) 0.0259(3) Uani 1 1 d . . . . .
N2 N 0.38444(12) 0.47541(12) 0.26260(8) 0.0261(3) Uani 1 1 d . . . . .
N3 N 0.18467(13) 1.02325(12) 0.25250(8) 0.0302(4) Uani 1 1 d . . . . .
N4 N 0.12893(12) 0.99524(12) 0.16011(8) 0.0285(3) Uani 1 1 d . . . . .
P1 P 0.25688(4) 0.67544(4) 0.35246(3) 0.03530(14) Uani 1 1 d . . . . .
P2 P 0.33202(4) 0.78847(4) 0.27968(2) 0.02818(13) Uani 1 1 d . . . . .
C65 C 0.0985(2) 0.5833(3) 0.55875(14) 0.0618(8) Uani 1 1 d . . . . .
H65 H 0.078771 0.602819 0.514758 0.074 Uiso 0.5 1 calc R U P A 1
C66 C 0.0982(2) 0.4848(3) 0.58944(16) 0.0600(7) Uani 1 1 d . . . . .
H66 H 0.077561 0.435638 0.567041 0.072 Uiso 0.5 1 calc R U P B 2
C67 C 0.1274(3) 0.6551(3) 0.59093(17) 0.0674(8) Uani 1 1 d . . . . .
H67 H 0.126945 0.724275 0.569443 0.081 Uiso 1 1 calc R U . . .
C68 C 0.1566(2) 0.6264(3) 0.65400(16) 0.0652(8) Uani 1 1 d . . . . .
H68 H 0.177319 0.675707 0.676219 0.078 Uiso 1 1 calc R U . . .
C69 C 0.1563(2) 0.5281(3) 0.68504(14) 0.0633(8) Uani 1 1 d . . . . .
H69 H 0.175940 0.508946 0.729066 0.076 Uiso 1 1 calc R U . . .
C70 C 0.1276(2) 0.4557(3) 0.65297(17) 0.0653(8) Uani 1 1 d . . . . .
H70 H 0.128104 0.386460 0.674477 0.078 Uiso 1 1 calc R U . . .
F6 F 0.0659(3) 0.6271(4) 0.49733(17) 0.0815(12) Uani 0.5 1 d . . P C 2
F7 F 0.0744(3) 0.4029(4) 0.5656(2) 0.0838(12) Uani 0.5 1 d . . P D 1
C71 C -0.0134(3) 1.4126(3) 0.04335(18) 0.0716(9) Uani 1 1 d . . . . .
H71 H -0.020945 1.350853 0.072695 0.086 Uiso 1 1 calc R U . . .
C72 C -0.0786(3) 1.5000(3) 0.04676(18) 0.0699(9) Uani 1 1 d . . . . .
H72 H -0.133273 1.501960 0.078588 0.084 Uiso 1 1 calc R U . . .
C73 C 0.0643(3) 1.4137(3) -0.0030(2) 0.0784(11) Uani 1 1 d . . . . .
F5 F 0.1207(4) 1.3298(4) -0.0027(4) 0.242(3) Uani 1 1 d . . . . .
C59 C 0.7488(3) 0.0690(3) 0.35109(15) 0.0675(9) Uani 1 1 d . . . . .
H59 H 0.719591 0.136487 0.330950 0.081 Uiso 1 1 calc R U . . .
C60 C 0.8324(3) 0.0173(4) 0.32411(17) 0.0797(11) Uani 1 1 d . . . . .
H60 H 0.862304 0.048704 0.284719 0.096 Uiso 1 1 calc R U . . .
C61 C 0.8741(3) -0.0788(4) 0.3524(2) 0.0838(11) Uani 1 1 d . . . . .
H61 H 0.932945 -0.114332 0.332798 0.101 Uiso 1 1 calc R U . . .
C62 C 0.8317(3) -0.1256(3) 0.4096(2) 0.0777(11) Uani 1 1 d . . . . .
H62 H 0.861072 -0.193200 0.429320 0.093 Uiso 1 1 calc R U . . .
C63 C 0.7456(3) -0.0728(3) 0.43815(14) 0.0653(9) Uani 1 1 d . . . . .
H63 H 0.715105 -0.103100 0.477663 0.078 Uiso 1 1 calc R U . . .
C64 C 0.7069(2) 0.0233(3) 0.40755(14) 0.0576(7) Uani 1 1 d . . . . .
F4 F 0.6241(2) 0.0784(2) 0.43347(13) 0.1101(8) Uani 1 1 d . . . . .

loop_
_atom_site_aniso_label
_atom_site_aniso_U_11
_atom_site_aniso_U_22
_atom_site_aniso_U_33
_atom_site_aniso_U_23
_atom_site_aniso_U_13
_atom_site_aniso_U_12
C58 0.0528(18) 0.149(4) 0.0579(18) -0.053(2) 0.0177(14) -0.023(2)
F1 0.0656(14) 0.276(4) 0.0553(12) 0.0011(17) -0.0056(10) 0.0374(19)
F2 0.121(2) 0.253(4) 0.144(3) -0.135(3) 0.0554(19) -0.114(3)
F3 0.0851(15) 0.218(3) 0.0539(11) -0.0566(15) 0.0267(10) -0.0455(17)
O1 0.158(3) 0.0611(14) 0.0601(13) -0.0169(11) 0.0043(15) -0.0350(16)
O2 0.0675(13) 0.0567(12) 0.0543(11) 0.0019(9) 0.0060(9) 0.0162(10)
O3 0.0543(14) 0.093(2) 0.153(3) -0.0129(19) 0.0158(16) 0.0312(13)
S1 0.0505(4) 0.0416(3) 0.0561(4) -0.0112(3) -0.0014(3) 0.0079(3)
C1 0.0241(9) 0.0227(9) 0.0306(9) -0.0065(7) -0.0013(7) -0.0034(7)
C2 0.0241(8) 0.0216(8) 0.0238(8) -0.0051(7) 0.0002(7) -0.0039(7)
C3 0.0280(9) 0.0231(9) 0.0331(10) -0.0064(7) -0.0027(7) -0.0027(7)
C4 0.0222(8) 0.0226(9) 0.0283(9) -0.0029(7) 0.0017(7) -0.0048(7)
C5 0.0290(10) 0.0443(13) 0.0544(14) -0.0034(11) 0.0066(9) -0.0014(9)
C6 0.0443(12) 0.0242(10) 0.0465(12) -0.0087(9) -0.0046(10) 0.0047(9)
C7 0.0394(11) 0.0272(10) 0.0449(12) -0.0053(9) -0.0060(9) 0.0075(9)
C8 0.0271(9) 0.0277(9) 0.0298(9) -0.0013(7) -0.0050(7) -0.0017(7)
C9 0.0290(10) 0.0369(11) 0.0315(10) 0.0001(8) -0.0034(8) -0.0017(8)
C10 0.0404(12) 0.0485(13) 0.0314(10) -0.0052(9) -0.0040(9) 0.0016(10)
C11 0.0502(13) 0.0484(14) 0.0383(12) -0.0113(10) -0.0139(10) -0.0028(11)
C12 0.0396(12) 0.0430(13) 0.0468(13) -0.0057(10) -0.0136(10) -0.0103(10)
C13 0.0291(10) 0.0310(10) 0.0362(10) -0.0001(8) -0.0068(8) -0.0034(8)
C14 0.0305(11) 0.0532(14) 0.0464(13) 0.0021(11) 0.0013(9) -0.0089(10)
C15 0.0306(10) 0.0434(12) 0.0398(11) 0.0031(9) -0.0029(9) -0.0109(9)
C16 0.0486(14) 0.0485(15) 0.0603(16) 0.0131(12) -0.0079(12) -0.0174(12)
C17 0.0642(18) 0.0598(18) 0.0682(18) 0.0045(14) -0.0049(14) -0.0315(15)
C18 0.0349(11) 0.0612(15) 0.0343(11) 0.0002(10) 0.0011(9) -0.0158(10)
C19 0.0401(14) 0.107(3) 0.0570(17) -0.0150(17) 0.0111(12) -0.0182(15)
C20 0.0356(10) 0.0249(9) 0.0369(10) -0.0116(8) -0.0031(8) -0.0022(8)
C21 0.0391(11) 0.0250(10) 0.0461(12) -0.0144(9) 0.0013(9) -0.0058(8)
C22 0.0375(12) 0.0404(12) 0.0600(15) -0.0195(11) -0.0033(10) -0.0081(10)
C23 0.0467(13) 0.0482(14) 0.0553(15) -0.0197(11) -0.0154(11) -0.0045(11)
C24 0.0543(14) 0.0440(13) 0.0380(12) -0.0127(10) -0.0076(10) -0.0069(11)
C25 0.0416(11) 0.0312(10) 0.0363(11) -0.0120(8) -0.0024(9) -0.0047(9)
C26 0.0459(14) 0.0598(16) 0.0588(16) -0.0192(13) 0.0069(12) -0.0036(12)
C27 0.0447(12) 0.0482(13) 0.0357(11) -0.0123(10) 0.0034(9) -0.0121(10)
C28 0.0643(17) 0.0554(16) 0.0413(13) -0.0092(11) 0.0080(12) -0.0142(13)
C29 0.0730(18) 0.0349(13) 0.0666(17) -0.0128(12) 0.0123(14) -0.0204(12)
C30 0.0425(12) 0.0324(11) 0.0478(12) -0.0135(9) 0.0071(10) -0.0127(9)
C31 0.0503(14) 0.0492(14) 0.0606(16) -0.0204(12) 0.0167(12) -0.0118(11)
C32 0.0256(9) 0.0239(9) 0.0469(12) -0.0112(8) -0.0014(8) 0.0011(7)
C33 0.0248(9) 0.0265(10) 0.0487(12) -0.0093(9) -0.0055(8) 0.0016(7)
C34 0.0252(9) 0.0218(9) 0.0390(10) -0.0113(8) -0.0045(8) -0.0021(7)
C35 0.0290(10) 0.0264(10) 0.0422(11) -0.0125(8) -0.0007(8) -0.0058(8)
C36 0.0336(11) 0.0437(13) 0.0545(14) -0.0131(11) 0.0001(10) -0.0138(9)
C37 0.0332(11) 0.0491(14) 0.0647(16) -0.0176(12) -0.0124(11) -0.0108(10)
C38 0.0401(12) 0.0422(12) 0.0508(13) -0.0125(10) -0.0167(10) -0.0057(10)
C39 0.0358(11) 0.0279(10) 0.0410(11) -0.0089(8) -0.0086(9) -0.0025(8)
C40 0.0625(17) 0.0525(15) 0.0497(15) -0.0093(12) 0.0048(12) -0.0011(13)
C41 0.0481(13) 0.0392(12) 0.0375(11) -0.0029(9) -0.0097(10) -0.0081(10)
C42 0.0794(19) 0.0390(13) 0.0419(13) -0.0047(10) -0.0116(13) -0.0025(12)
C43 0.0618(16) 0.0411(13) 0.0479(14) -0.0011(11) -0.0050(12) -0.0056(11)
C44 0.0350(11) 0.0376(11) 0.0378(11) -0.0085(9) 0.0012(9) -0.0116(9)
C45 0.0500(14) 0.0635(17) 0.0457(14) -0.0159(12) 0.0089(11) -0.0113(12)
C46 0.0206(8) 0.0269(9) 0.0370(10) -0.0072(8) -0.0007(7) -0.0060(7)
C47 0.0253(9) 0.0342(10) 0.0376(11) -0.0095(8) -0.0031(8) -0.0055(8)
C48 0.0371(11) 0.0444(13) 0.0477(13) -0.0159(10) -0.0044(9) -0.0149(10)
C49 0.0392(12) 0.0431(13) 0.0589(14) -0.0140(11) 0.0019(10) -0.0216(10)
C50 0.0357(11) 0.0415(12) 0.0491(13) -0.0063(10) 0.0078(9) -0.0168(9)
C51 0.0278(9) 0.0315(10) 0.0387(11) -0.0084(8) 0.0040(8) -0.0065(8)
C52 0.0528(15) 0.0572(16) 0.0477(14) -0.0125(12) 0.0145(11) -0.0009(12)
C53 0.0450(12) 0.0375(11) 0.0355(11) -0.0093(9) 0.0083(9) -0.0106(9)
C54 0.0533(15) 0.0669(18) 0.0438(13) -0.0207(12) -0.0044(11) 0.0025(13)
C55 0.0456(14) 0.0701(18) 0.0426(13) 0.0018(12) -0.0095(11) -0.0075(12)
C56 0.0344(11) 0.0427(12) 0.0339(10) -0.0088(9) -0.0022(8) -0.0082(9)
C57 0.0603(16) 0.0596(16) 0.0456(14) -0.0215(12) 0.0086(12) -0.0141(13)
N1 0.0230(7) 0.0218(8) 0.0334(8) -0.0065(6) -0.0019(6) -0.0025(6)
N2 0.0221(7) 0.0203(7) 0.0366(8) -0.0088(6) -0.0024(6) -0.0006(6)
N3 0.0340(9) 0.0225(8) 0.0332(8) -0.0076(6) -0.0025(7) 0.0015(6)
N4 0.0266(8) 0.0231(8) 0.0341(8) -0.0038(6) -0.0036(6) 0.0008(6)
P1 0.0343(3) 0.0341(3) 0.0355(3) -0.0053(2) 0.0032(2) -0.0015(2)
P2 0.0288(2) 0.0229(2) 0.0336(3) -0.00676(19) -0.00468(19) -0.00304(18)
C65 0.0441(14) 0.095(2) 0.0416(14) -0.0001(14) -0.0056(11) -0.0076(14)
C66 0.0418(14) 0.073(2) 0.0708(19) -0.0250(16) 0.0123(13) -0.0171(13)
C67 0.0608(18) 0.0643(19) 0.072(2) 0.0067(16) -0.0043(15) -0.0121(15)
C68 0.0578(17) 0.081(2) 0.0628(18) -0.0171(16) -0.0053(14) -0.0208(15)
C69 0.0417(14) 0.097(2) 0.0470(15) 0.0018(15) -0.0071(11) -0.0108(15)
C70 0.0429(14) 0.0667(19) 0.077(2) 0.0060(16) 0.0110(14) -0.0059(13)
F6 0.094(3) 0.104(3) 0.0468(18) -0.0001(19) -0.0163(18) -0.026(2)
F7 0.084(3) 0.102(3) 0.081(3) -0.043(2) 0.017(2) -0.037(2)
C71 0.077(2) 0.069(2) 0.076(2) -0.0131(17) -0.0164(18) -0.0271(18)
C72 0.0583(18) 0.087(2) 0.077(2) -0.0416(19) 0.0120(15) -0.0255(17)
C73 0.0544(18) 0.066(2) 0.124(3) -0.051(2) -0.019(2) 0.0088(15)
F5 0.182(5) 0.170(4) 0.367(9) -0.077(5) -0.001(5) 0.023(4)
C59 0.091(2) 0.0670(19) 0.0494(16) 0.0050(14) -0.0246(16) -0.0338(18)
C60 0.085(2) 0.111(3) 0.0573(19) -0.019(2) 0.0095(18) -0.055(2)
C61 0.064(2) 0.117(3) 0.084(3) -0.043(3) -0.0050(18) -0.028(2)
C62 0.095(3) 0.0617(19) 0.085(2) -0.0187(18) -0.044(2) -0.0151(18)
C63 0.090(2) 0.073(2) 0.0420(14) -0.0010(14) -0.0148(14) -0.0455(19)
C64 0.0526(15) 0.076(2) 0.0501(15) -0.0178(14) -0.0097(12) -0.0183(14)
F4 0.0930(17) 0.145(2) 0.0995(18) -0.0412(17) -0.0122(14) -0.0155(16)

loop_
_atom_type_symbol
_atom_type_description
_atom_type_scat_dispersion_real
_atom_type_scat_dispersion_imag
_atom_type_scat_source
C C 0.0181 0.0091 'International Tables Vol C Tables 4.2.6.8 and 6.1.1.4'
H H 0.0000 0.0000 'International Tables Vol C Tables 4.2.6.8 and 6.1.1.4'
F F 0.0727 0.0534 'International Tables Vol C Tables 4.2.6.8 and 6.1.1.4'
N N 0.0311 0.0180 'International Tables Vol C Tables 4.2.6.8 and 6.1.1.4'
O O 0.0492 0.0322 'International Tables Vol C Tables 4.2.6.8 and 6.1.1.4'
P P 0.2955 0.4335 'International Tables Vol C Tables 4.2.6.8 and 6.1.1.4'
S S 0.3331 0.5567 'International Tables Vol C Tables 4.2.6.8 and 6.1.1.4'

loop_
_geom_angle_atom_site_label_1
_geom_angle_atom_site_label_2
_geom_angle_atom_site_label_3
_geom_angle
_geom_angle_site_symmetry_1
_geom_angle_site_symmetry_3
_geom_angle_publ_flag
F1 C58 F2 107.4(3) . . ?
F1 C58 F3 108.2(4) . . ?
F1 C58 S1 111.9(2) . . ?
F2 C58 S1 110.2(3) . . ?
F3 C58 F2 106.9(3) . . ?
F3 C58 S1 112.0(2) . . ?
O1 S1 C58 102.5(2) . . ?
O1 S1 O2 113.03(15) . . ?
O2 S1 C58 103.66(15) . . ?
O3 S1 C58 104.0(2) . . ?
O3 S1 O1 115.8(2) . . ?
O3 S1 O2 115.56(16) . . ?
C2 C1 H1 111.5 . . ?
C2 C1 P1 115.59(13) . . ?
C2 C1 P2 127.48(14) . . ?
P1 C1 H1 111.5 . . ?
P2 C1 H1 111.5 . . ?
P2 C1 P1 73.32(7) . . ?
N1 C2 C1 128.07(16) . . ?
N1 C2 N2 111.12(16) . . ?
N2 C2 C1 120.78(16) . . ?
C4 C3 H3 115.7 . . ?
C4 C3 P2 128.56(15) . . ?
P2 C3 H3 115.7 . . ?
C3 C4 N3 128.96(18) . . ?
N4 C4 C3 123.23(17) . . ?
N4 C4 N3 107.78(16) . . ?
H5A C5 H5B 109.5 . . ?
H5A C5 H5C 109.5 . . ?
H5B C5 H5C 109.5 . . ?
P1 C5 H5A 109.5 . . ?
P1 C5 H5B 109.5 . . ?
P1 C5 H5C 109.5 . . ?
H6A C6 H6B 109.2 . . ?
C7 C6 H6A 111.3 . . ?
C7 C6 H6B 111.3 . . ?
N3 C6 H6A 111.3 . . ?
N3 C6 H6B 111.3 . . ?
N3 C6 C7 102.40(17) . . ?
C6 C7 H7A 111.4 . . ?
C6 C7 H7B 111.4 . . ?
H7A C7 H7B 109.3 . . ?
N4 C7 C6 101.90(16) . . ?
N4 C7 H7A 111.4 . . ?
N4 C7 H7B 111.4 . . ?
C9 C8 N4 118.39(18) . . ?
C13 C8 C9 121.51(19) . . ?
C13 C8 N4 120.10(18) . . ?
C8 C9 C18 121.18(19) . . ?
C10 C9 C8 118.1(2) . . ?
C10 C9 C18 120.7(2) . . ?
C9 C10 H10 119.4 . . ?
C11 C10 C9 121.2(2) . . ?
C11 C10 H10 119.4 . . ?
C10 C11 H11 120.0 . . ?
C12 C11 C10 120.1(2) . . ?
C12 C11 H11 120.0 . . ?
C11 C12 H12 119.5 . . ?
C11 C12 C13 121.1(2) . . ?
C13 C12 H12 119.5 . . ?
C8 C13 C15 122.58(19) . . ?
C12 C13 C8 118.0(2) . . ?
C12 C13 C15 119.41(19) . . ?
H14A C14 H14B 109.5 . . ?
H14A C14 H14C 109.5 . . ?
H14B C14 H14C 109.5 . . ?
C15 C14 H14A 109.5 . . ?
C15 C14 H14B 109.5 . . ?
C15 C14 H14C 109.5 . . ?
C13 C15 C14 111.30(18) . . ?
C13 C15 H15 107.8 . . ?
C13 C15 C16 111.6(2) . . ?
C14 C15 H15 107.8 . . ?
C16 C15 C14 110.30(19) . . ?
C16 C15 H15 107.8 . . ?
C15 C16 H16A 109.5 . . ?
C15 C16 H16B 109.5 . . ?
C15 C16 H16C 109.5 . . ?
H16A C16 H16B 109.5 . . ?
H16A C16 H16C 109.5 . . ?
H16B C16 H16C 109.5 . . ?
H17A C17 H17B 109.5 . . ?
H17A C17 H17C 109.5 . . ?
H17B C17 H17C 109.5 . . ?
C18 C17 H17A 109.5 . . ?
C18 C17 H17B 109.5 . . ?
C18 C17 H17C 109.5 . . ?
C9 C18 C17 112.0(2) . . ?
C9 C18 H18 107.3 . . ?
C9 C18 C19 112.1(2) . . ?
C17 C18 H18 107.3 . . ?
C17 C18 C19 110.5(2) . . ?
C19 C18 H18 107.3 . . ?
C18 C19 H19A 109.5 . . ?
C18 C19 H19B 109.5 . . ?
C18 C19 H19C 109.5 . . ?
H19A C19 H19B 109.5 . . ?
H19A C19 H19C 109.5 . . ?
H19B C19 H19C 109.5 . . ?
C21 C20 N3 120.10(19) . . ?
C25 C20 C21 121.7(2) . . ?
C25 C20 N3 118.17(19) . . ?
C20 C21 C30 122.3(2) . . ?
C22 C21 C20 117.9(2) . . ?
C22 C21 C30 119.8(2) . . ?
C21 C22 H22 119.5 . . ?
C23 C22 C21 121.0(2) . . ?
C23 C22 H22 119.5 . . ?
C22 C23 H23 119.8 . . ?
C22 C23 C24 120.4(2) . . ?
C24 C23 H23 119.8 . . ?
C23 C24 H24 119.4 . . ?
C23 C24 C25 121.2(2) . . ?
C25 C24 H24 119.4 . . ?
C20 C25 C27 121.4(2) . . ?
C24 C25 C20 117.7(2) . . ?
C24 C25 C27 120.9(2) . . ?
H26A C26 H26B 109.5 . . ?
H26A C26 H26C 109.5 . . ?
H26B C26 H26C 109.5 . . ?
C27 C26 H26A 109.5 . . ?
C27 C26 H26B 109.5 . . ?
C27 C26 H26C 109.5 . . ?
C25 C27 C26 110.3(2) . . ?
C25 C27 H27 107.9 . . ?
C25 C27 C28 113.5(2) . . ?
C26 C27 H27 107.9 . . ?
C26 C27 C28 109.1(2) . . ?
C28 C27 H27 107.9 . . ?
C27 C28 H28A 109.5 . . ?
C27 C28 H28B 109.5 . . ?
C27 C28 H28C 109.5 . . ?
H28A C28 H28B 109.5 . . ?
H28A C28 H28C 109.5 . . ?
H28B C28 H28C 109.5 . . ?
H29A C29 H29B 109.5 . . ?
H29A C29 H29C 109.5 . . ?
H29B C29 H29C 109.5 . . ?
C30 C29 H29A 109.5 . . ?
C30 C29 H29B 109.5 . . ?
C30 C29 H29C 109.5 . . ?
C21 C30 C29 110.7(2) . . ?
C21 C30 H30 107.7 . . ?
C21 C30 C31 112.5(2) . . ?
C29 C30 H30 107.7 . . ?
C31 C30 C29 110.3(2) . . ?
C31 C30 H30 107.7 . . ?
C30 C31 H31A 109.5 . . ?
C30 C31 H31B 109.5 . . ?
C30 C31 H31C 109.5 . . ?
H31A C31 H31B 109.5 . . ?
H31A C31 H31C 109.5 . . ?
H31B C31 H31C 109.5 . . ?
H32A C32 H32B 109.2 . . ?
C33 C32 H32A 111.3 . . ?
C33 C32 H32B 111.3 . . ?
N2 C32 H32A 111.3 . . ?
N2 C32 H32B 111.3 . . ?
N2 C32 C33 102.57(15) . . ?
C32 C33 H33A 111.2 . . ?
C32 C33 H33B 111.2 . . ?
H33A C33 H33B 109.1 . . ?
N1 C33 C32 102.79(15) . . ?
N1 C33 H33A 111.2 . . ?
N1 C33 H33B 111.2 . . ?
C35 C34 N2 118.38(17) . . ?
C39 C34 C35 122.65(18) . . ?
C39 C34 N2 118.97(18) . . ?
C34 C35 C44 122.30(17) . . ?
C36 C35 C34 117.5(2) . . ?
C36 C35 C44 120.1(2) . . ?
C35 C36 H36 119.6 . . ?
C37 C36 C35 120.9(2) . . ?
C37 C36 H36 119.6 . . ?
C36 C37 H37 119.7 . . ?
C38 C37 C36 120.6(2) . . ?
C38 C37 H37 119.7 . . ?
C37 C38 H38 119.3 . . ?
C37 C38 C39 121.5(2) . . ?
C39 C38 H38 119.3 . . ?
C34 C39 C41 123.31(19) . . ?
C38 C39 C34 116.9(2) . . ?
C38 C39 C41 119.8(2) . . ?
H40A C40 H40B 109.5 . . ?
H40A C40 H40C 109.5 . . ?
H40B C40 H40C 109.5 . . ?
C41 C40 H40A 109.5 . . ?
C41 C40 H40B 109.5 . . ?
C41 C40 H40C 109.5 . . ?
C39 C41 C40 111.2(2) . . ?
C39 C41 H41 107.9 . . ?
C39 C41 C42 111.6(2) . . ?
C40 C41 H41 107.9 . . ?
C42 C41 C40 110.2(2) . . ?
C42 C41 H41 107.9 . . ?
C41 C42 H42A 109.5 . . ?
C41 C42 H42B 109.5 . . ?
C41 C42 H42C 109.5 . . ?
H42A C42 H42B 109.5 . . ?
H42A C42 H42C 109.5 . . ?
H42B C42 H42C 109.5 . . ?
H43A C43 H43B 109.5 . . ?
H43A C43 H43C 109.5 . . ?
H43B C43 H43C 109.5 . . ?
C44 C43 H43A 109.5 . . ?
C44 C43 H43B 109.5 . . ?
C44 C43 H43C 109.5 . . ?
C35 C44 C43 110.90(19) . . ?
C35 C44 H44 107.7 . . ?
C35 C44 C45 112.88(19) . . ?
C43 C44 H44 107.7 . . ?
C43 C44 C45 109.8(2) . . ?
C45 C44 H44 107.7 . . ?
C44 C45 H45A 109.5 . . ?
C44 C45 H45B 109.5 . . ?
C44 C45 H45C 109.5 . . ?
H45A C45 H45B 109.5 . . ?
H45A C45 H45C 109.5 . . ?
H45B C45 H45C 109.5 . . ?
C47 C46 C51 122.94(18) . . ?
C47 C46 N1 119.21(17) . . ?
C51 C46 N1 117.80(17) . . ?
C46 C47 C56 123.19(18) . . ?
C48 C47 C46 117.09(19) . . ?
C48 C47 C56 119.71(19) . . ?
C47 C48 H48 119.4 . . ?
C49 C48 C47 121.2(2) . . ?
C49 C48 H48 119.4 . . ?
C48 C49 H49 119.7 . . ?
C48 C49 C50 120.6(2) . . ?
C50 C49 H49 119.7 . . ?
C49 C50 H50 119.4 . . ?
C49 C50 C51 121.1(2) . . ?
C51 C50 H50 119.4 . . ?
C46 C51 C53 122.91(18) . . ?
C50 C51 C46 117.0(2) . . ?
C50 C51 C53 120.10(19) . . ?
H52A C52 H52B 109.5 . . ?
H52A C52 H52C 109.5 . . ?
H52B C52 H52C 109.5 . . ?
C53 C52 H52A 109.5 . . ?
C53 C52 H52B 109.5 . . ?
C53 C52 H52C 109.5 . . ?
C51 C53 C52 112.1(2) . . ?
C51 C53 H53 107.7 . . ?
C51 C53 C54 111.37(19) . . ?
C52 C53 H53 107.7 . . ?
C52 C53 C54 110.1(2) . . ?
C54 C53 H53 107.7 . . ?
C53 C54 H54A 109.5 . . ?
C53 C54 H54B 109.5 . . ?
C53 C54 H54C 109.5 . . ?
H54A C54 H54B 109.5 . . ?
H54A C54 H54C 109.5 . . ?
H54B C54 H54C 109.5 . . ?
H55A C55 H55B 109.5 . . ?
H55A C55 H55C 109.5 . . ?
H55B C55 H55C 109.5 . . ?
C56 C55 H55A 109.5 . . ?
C56 C55 H55B 109.5 . . ?
C56 C55 H55C 109.5 . . ?
C47 C56 C55 109.76(19) . . ?
C47 C56 H56 108.1 . . ?
C47 C56 C57 112.3(2) . . ?
C55 C56 H56 108.1 . . ?
C55 C56 C57 110.4(2) . . ?
C57 C56 H56 108.1 . . ?
C56 C57 H57A 109.5 . . ?
C56 C57 H57B 109.5 . . ?
C56 C57 H57C 109.5 . . ?
H57A C57 H57B 109.5 . . ?
H57A C57 H57C 109.5 . . ?
H57B C57 H57C 109.5 . . ?
C2 N1 C33 110.92(15) . . ?
C2 N1 C46 127.02(16) . . ?
C46 N1 C33 120.92(15) . . ?
C2 N2 C32 111.07(15) . . ?
C2 N2 C34 125.87(15) . . ?
C34 N2 C32 123.00(15) . . ?
C4 N3 C6 110.36(16) . . ?
C4 N3 C20 120.88(16) . . ?
C20 N3 C6 121.85(17) . . ?
C4 N4 C7 111.05(16) . . ?
C4 N4 C8 124.38(16) . . ?
C8 N4 C7 122.93(16) . . ?
C1 P1 P2 52.58(6) . . ?
C5 P1 C1 99.63(10) . . ?
C5 P1 P2 105.48(8) . . ?
C1 P2 P1 54.10(6) . . ?
C3 P2 C1 96.57(9) . . ?
C3 P2 P1 108.55(7) . . ?
C66 C65 H65 119.8 . . ?
C66 C65 C67 120.3(3) . . ?
C66 C65 F6 128.0(4) . . ?
C67 C65 H65 119.9 . . ?
C67 C65 F6 111.6(3) . . ?
C65 C66 H66 119.9 . . ?
C65 C66 C70 120.2(3) . . ?
C65 C66 F7 128.9(4) . . ?
C70 C66 H66 119.9 . . ?
F7 C66 C70 110.9(4) . . ?
C65 C67 H67 120.2 . . ?
C68 C67 C65 119.6(3) . . ?
C68 C67 H67 120.2 . . ?
C67 C68 H68 119.8 . . ?
C69 C68 C67 120.4(3) . . ?
C69 C68 H68 119.8 . . ?
C68 C69 H69 119.9 . . ?
C68 C69 C70 120.2(3) . . ?
C70 C69 H69 119.9 . . ?
C66 C70 C69 119.2(3) . . ?
C66 C70 H70 120.4 . . ?
C69 C70 H70 120.4 . . ?
C72 C71 H71 120.6 . . ?
C72 C71 C73 118.9(3) . . ?
C73 C71 H71 120.6 . . ?
C71 C72 H72 121.0 . . ?
C71 C72 C73 118.0(3) . 2_585 ?
C73 C72 H72 121.0 2_585 . ?
C71 C73 C72 123.1(3) . 2_585 ?
F5 C73 C71 114.5(5) . . ?
F5 C73 C72 122.3(5) . 2_585 ?
C60 C59 H59 120.5 . . ?
C60 C59 C64 119.0(3) . . ?
C64 C59 H59 120.5 . . ?
C59 C60 H60 119.6 . . ?
C59 C60 C61 120.8(3) . . ?
C61 C60 H60 119.6 . . ?
C60 C61 H61 119.8 . . ?
C60 C61 C62 120.4(4) . . ?
C62 C61 H61 119.8 . . ?
C61 C62 H62 120.3 . . ?
C61 C62 C63 119.4(4) . . ?
C63 C62 H62 120.3 . . ?
C62 C63 H63 121.2 . . ?
C64 C63 C62 117.6(3) . . ?
C64 C63 H63 121.2 . . ?
C63 C64 C59 122.8(3) . . ?
F4 C64 C59 117.1(3) . . ?
F4 C64 C63 120.1(3) . . ?

loop_
_geom_bond_atom_site_label_1
_geom_bond_atom_site_label_2
_geom_bond_distance
_geom_bond_site_symmetry_2
_geom_bond_publ_flag
C58 F1 1.314(5) . ?
C58 F2 1.349(5) . ?
C58 F3 1.324(4) . ?
C58 S1 1.787(4) . ?
O1 S1 1.419(2) . ?
O2 S1 1.438(2) . ?
O3 S1 1.406(2) . ?
C1 H1 1.0000 . ?
C1 C2 1.455(2) . ?
C1 P1 1.900(2) . ?
C1 P2 1.8625(19) . ?
C2 N1 1.329(2) . ?
C2 N2 1.332(2) . ?
C3 H3 0.9500 . ?
C3 C4 1.373(3) . ?
C3 P2 1.777(2) . ?
C4 N3 1.377(2) . ?
C4 N4 1.369(2) . ?
C5 H5A 0.9800 . ?
C5 H5B 0.9800 . ?
C5 H5C 0.9800 . ?
C5 P1 1.845(2) . ?
C6 H6A 0.9900 . ?
C6 H6B 0.9900 . ?
C6 C7 1.517(3) . ?
C6 N3 1.472(3) . ?
C7 H7A 0.9900 . ?
C7 H7B 0.9900 . ?
C7 N4 1.461(3) . ?
C8 C9 1.405(3) . ?
C8 C13 1.400(3) . ?
C8 N4 1.433(3) . ?
C9 C10 1.392(3) . ?
C9 C18 1.516(3) . ?
C10 H10 0.9500 . ?
C10 C11 1.382(4) . ?
C11 H11 0.9500 . ?
C11 C12 1.377(4) . ?
C12 H12 0.9500 . ?
C12 C13 1.400(3) . ?
C13 C15 1.513(3) . ?
C14 H14A 0.9800 . ?
C14 H14B 0.9800 . ?
C14 H14C 0.9800 . ?
C14 C15 1.534(3) . ?
C15 H15 1.0000 . ?
C15 C16 1.533(3) . ?
C16 H16A 0.9800 . ?
C16 H16B 0.9800 . ?
C16 H16C 0.9800 . ?
C17 H17A 0.9800 . ?
C17 H17B 0.9800 . ?
C17 H17C 0.9800 . ?
C17 C18 1.522(4) . ?
C18 H18 1.0000 . ?
C18 C19 1.542(4) . ?
C19 H19A 0.9800 . ?
C19 H19B 0.9800 . ?
C19 H19C 0.9800 . ?
C20 C21 1.407(3) . ?
C20 C25 1.404(3) . ?
C20 N3 1.437(3) . ?
C21 C22 1.392(3) . ?
C21 C30 1.519(3) . ?
C22 H22 0.9500 . ?
C22 C23 1.378(4) . ?
C23 H23 0.9500 . ?
C23 C24 1.378(4) . ?
C24 H24 0.9500 . ?
C24 C25 1.394(3) . ?
C25 C27 1.515(3) . ?
C26 H26A 0.9800 . ?
C26 H26B 0.9800 . ?
C26 H26C 0.9800 . ?
C26 C27 1.530(4) . ?
C27 H27 1.0000 . ?
C27 C28 1.532(4) . ?
C28 H28A 0.9800 . ?
C28 H28B 0.9800 . ?
C28 H28C 0.9800 . ?
C29 H29A 0.9800 . ?
C29 H29B 0.9800 . ?
C29 H29C 0.9800 . ?
C29 C30 1.537(3) . ?
C30 H30 1.0000 . ?
C30 C31 1.526(3) . ?
C31 H31A 0.9800 . ?
C31 H31B 0.9800 . ?
C31 H31C 0.9800 . ?
C32 H32A 0.9900 . ?
C32 H32B 0.9900 . ?
C32 C33 1.526(3) . ?
C32 N2 1.476(2) . ?
C33 H33A 0.9900 . ?
C33 H33B 0.9900 . ?
C33 N1 1.481(2) . ?
C34 C35 1.405(3) . ?
C34 C39 1.405(3) . ?
C34 N2 1.439(2) . ?
C35 C36 1.395(3) . ?
C35 C44 1.518(3) . ?
C36 H36 0.9500 . ?
C36 C37 1.383(4) . ?
C37 H37 0.9500 . ?
C37 C38 1.373(4) . ?
C38 H38 0.9500 . ?
C38 C39 1.403(3) . ?
C39 C41 1.512(3) . ?
C40 H40A 0.9800 . ?
C40 H40B 0.9800 . ?
C40 H40C 0.9800 . ?
C40 C41 1.533(4) . ?
C41 H41 1.0000 . ?
C41 C42 1.530(3) . ?
C42 H42A 0.9800 . ?
C42 H42B 0.9800 . ?
C42 H42C 0.9800 . ?
C43 H43A 0.9800 . ?
C43 H43B 0.9800 . ?
C43 H43C 0.9800 . ?
C43 C44 1.531(3) . ?
C44 H44 1.0000 . ?
C44 C45 1.531(3) . ?
C45 H45A 0.9800 . ?
C45 H45B 0.9800 . ?
C45 H45C 0.9800 . ?
C46 C47 1.403(3) . ?
C46 C51 1.403(3) . ?
C46 N1 1.443(2) . ?
C47 C48 1.391(3) . ?
C47 C56 1.514(3) . ?
C48 H48 0.9500 . ?
C48 C49 1.374(4) . ?
C49 H49 0.9500 . ?
C49 C50 1.382(4) . ?
C50 H50 0.9500 . ?
C50 C51 1.392(3) . ?
C51 C53 1.520(3) . ?
C52 H52A 0.9800 . ?
C52 H52B 0.9800 . ?
C52 H52C 0.9800 . ?
C52 C53 1.526(3) . ?
C53 H53 1.0000 . ?
C53 C54 1.526(4) . ?
C54 H54A 0.9800 . ?
C54 H54B 0.9800 . ?
C54 H54C 0.9800 . ?
C55 H55A 0.9800 . ?
C55 H55B 0.9800 . ?
C55 H55C 0.9800 . ?
C55 C56 1.533(3) . ?
C56 H56 1.0000 . ?
C56 C57 1.535(3) . ?
C57 H57A 0.9800 . ?
C57 H57B 0.9800 . ?
C57 H57C 0.9800 . ?
P1 P2 2.2463(7) . ?
C65 H65 0.9500 . ?
C65 C66 1.355(5) . ?
C65 C67 1.373(5) . ?
C65 F6 1.375(4) . ?
C66 H66 0.9500 . ?
C66 C70 1.376(5) . ?
C66 F7 1.363(5) . ?
C67 H67 0.9500 . ?
C67 C68 1.366(5) . ?
C68 H68 0.9500 . ?
C68 C69 1.354(5) . ?
C69 H69 0.9500 . ?
C69 C70 1.378(5) . ?
C70 H70 0.9500 . ?
C71 H71 0.9500 . ?
C71 C72 1.337(5) . ?
C71 C73 1.366(6) . ?
C72 H72 0.9500 . ?
C72 C73 1.368(6) 2_585 ?
C73 F5 1.234(6) . ?
C59 H59 0.9500 . ?
C59 C60 1.347(6) . ?
C59 C64 1.359(4) . ?
C60 H60 0.9500 . ?
C60 C61 1.351(6) . ?
C61 H61 0.9500 . ?
C61 C62 1.377(6) . ?
C62 H62 0.9500 . ?
C62 C63 1.392(5) . ?
C63 H63 0.9500 . ?
C63 C64 1.356(5) . ?
C64 F4 1.351(4) . ?

loop_
_geom_torsion_atom_site_label_1
_geom_torsion_atom_site_label_2
_geom_torsion_atom_site_label_3
_geom_torsion_atom_site_label_4
_geom_torsion
_geom_torsion_site_symmetry_1
_geom_torsion_site_symmetry_2
_geom_torsion_site_symmetry_3
_geom_torsion_site_symmetry_4
_geom_torsion_publ_flag
F1 C58 S1 O1 -57.9(4) . . . . ?
F1 C58 S1 O2 59.9(4) . . . . ?
F1 C58 S1 O3 -178.9(3) . . . . ?
F2 C58 S1 O1 -177.3(2) . . . . ?
F2 C58 S1 O2 -59.5(3) . . . . ?
F2 C58 S1 O3 61.7(3) . . . . ?
F3 C58 S1 O1 63.8(4) . . . . ?
F3 C58 S1 O2 -178.4(3) . . . . ?
F3 C58 S1 O3 -57.2(4) . . . . ?
C1 C2 N1 C33 175.56(18) . . . . ?
C1 C2 N1 C46 -16.7(3) . . . . ?
C1 C2 N2 C32 175.76(17) . . . . ?
C1 C2 N2 C34 -1.6(3) . . . . ?
C2 C1 P1 C5 -133.71(15) . . . . ?
C2 C1 P1 P2 124.10(16) . . . . ?
C2 C1 P2 C3 142.04(17) . . . . ?
C2 C1 P2 P1 -109.78(18) . . . . ?
C3 C4 N3 C6 175.68(19) . . . . ?
C3 C4 N3 C20 24.3(3) . . . . ?
C3 C4 N4 C7 167.07(19) . . . . ?
C3 C4 N4 C8 1.3(3) . . . . ?
C4 C3 P2 C1 161.89(18) . . . . ?
C4 C3 P2 P1 107.62(18) . . . . ?
C6 C7 N4 C4 22.9(2) . . . . ?
C6 C7 N4 C8 -171.11(18) . . . . ?
C7 C6 N3 C4 19.7(2) . . . . ?
C7 C6 N3 C20 170.76(19) . . . . ?
C8 C9 C10 C11 0.1(3) . . . . ?
C8 C9 C18 C17 -81.1(3) . . . . ?
C8 C9 C18 C19 154.0(2) . . . . ?
C8 C13 C15 C14 108.2(2) . . . . ?
C8 C13 C15 C16 -128.0(2) . . . . ?
C9 C8 C13 C12 -3.7(3) . . . . ?
C9 C8 C13 C15 175.23(19) . . . . ?
C9 C8 N4 C4 -88.9(2) . . . . ?
C9 C8 N4 C7 106.9(2) . . . . ?
C9 C10 C11 C12 -2.1(4) . . . . ?
C10 C9 C18 C17 101.0(3) . . . . ?
C10 C9 C18 C19 -23.9(3) . . . . ?
C10 C11 C12 C13 1.2(4) . . . . ?
C11 C12 C13 C8 1.7(3) . . . . ?
C11 C12 C13 C15 -177.4(2) . . . . ?
C12 C13 C15 C14 -72.8(3) . . . . ?
C12 C13 C15 C16 50.9(3) . . . . ?
C13 C8 C9 C10 2.9(3) . . . . ?
C13 C8 C9 C18 -175.0(2) . . . . ?
C13 C8 N4 C4 91.3(2) . . . . ?
C13 C8 N4 C7 -72.8(3) . . . . ?
C18 C9 C10 C11 178.0(2) . . . . ?
C20 C21 C22 C23 0.6(3) . . . . ?
C20 C21 C30 C29 110.5(2) . . . . ?
C20 C21 C30 C31 -125.5(2) . . . . ?
C20 C25 C27 C26 -89.0(3) . . . . ?
C20 C25 C27 C28 148.1(2) . . . . ?
C21 C20 C25 C24 -2.2(3) . . . . ?
C21 C20 C25 C27 176.8(2) . . . . ?
C21 C20 N3 C4 71.4(2) . . . . ?
C21 C20 N3 C6 -76.7(3) . . . . ?
C21 C22 C23 C24 -1.4(4) . . . . ?
C22 C21 C30 C29 -69.1(3) . . . . ?
C22 C21 C30 C31 54.8(3) . . . . ?
C22 C23 C24 C25 0.5(4) . . . . ?
C23 C24 C25 C20 1.3(3) . . . . ?
C23 C24 C25 C27 -177.7(2) . . . . ?
C24 C25 C27 C26 89.8(3) . . . . ?
C24 C25 C27 C28 -33.0(3) . . . . ?
C25 C20 C21 C22 1.3(3) . . . . ?
C25 C20 C21 C30 -178.34(19) . . . . ?
C25 C20 N3 C4 -106.9(2) . . . . ?
C25 C20 N3 C6 105.1(2) . . . . ?
C30 C21 C22 C23 -179.8(2) . . . . ?
C32 C33 N1 C2 9.3(2) . . . . ?
C32 C33 N1 C46 -159.34(17) . . . . ?
C33 C32 N2 C2 11.4(2) . . . . ?
C33 C32 N2 C34 -171.14(18) . . . . ?
C34 C35 C36 C37 0.6(3) . . . . ?
C34 C35 C44 C43 -101.1(2) . . . . ?
C34 C35 C44 C45 135.2(2) . . . . ?
C34 C39 C41 C40 113.0(2) . . . . ?
C34 C39 C41 C42 -123.5(2) . . . . ?
C35 C34 C39 C38 -0.2(3) . . . . ?
C35 C34 C39 C41 178.93(19) . . . . ?
C35 C34 N2 C2 -97.4(2) . . . . ?
C35 C34 N2 C32 85.6(2) . . . . ?
C35 C36 C37 C38 -0.7(4) . . . . ?
C36 C35 C44 C43 77.6(3) . . . . ?
C36 C35 C44 C45 -46.1(3) . . . . ?
C36 C37 C38 C39 0.3(4) . . . . ?
C37 C38 C39 C34 0.1(3) . . . . ?
C37 C38 C39 C41 -179.0(2) . . . . ?
C38 C39 C41 C40 -67.9(3) . . . . ?
C38 C39 C41 C42 55.6(3) . . . . ?
C39 C34 C35 C36 -0.2(3) . . . . ?
C39 C34 C35 C44 178.49(19) . . . . ?
C39 C34 N2 C2 83.2(2) . . . . ?
C39 C34 N2 C32 -93.9(2) . . . . ?
C44 C35 C36 C37 -178.1(2) . . . . ?
C46 C47 C48 C49 -0.2(3) . . . . ?
C46 C47 C56 C55 102.8(2) . . . . ?
C46 C47 C56 C57 -134.0(2) . . . . ?
C46 C51 C53 C52 -131.9(2) . . . . ?
C46 C51 C53 C54 104.2(2) . . . . ?
C47 C46 C51 C50 -2.7(3) . . . . ?
C47 C46 C51 C53 178.4(2) . . . . ?
C47 C46 N1 C2 99.4(2) . . . . ?
C47 C46 N1 C33 -93.9(2) . . . . ?
C47 C48 C49 C50 -1.0(4) . . . . ?
C48 C47 C56 C55 -75.8(3) . . . . ?
C48 C47 C56 C57 47.4(3) . . . . ?
C48 C49 C50 C51 0.4(4) . . . . ?
C49 C50 C51 C46 1.4(3) . . . . ?
C49 C50 C51 C53 -179.7(2) . . . . ?
C50 C51 C53 C52 49.3(3) . . . . ?
C50 C51 C53 C54 -74.7(3) . . . . ?
C51 C46 C47 C48 2.2(3) . . . . ?
C51 C46 C47 C56 -176.42(19) . . . . ?
C51 C46 N1 C2 -83.1(2) . . . . ?
C51 C46 N1 C33 83.6(2) . . . . ?
C56 C47 C48 C49 178.4(2) . . . . ?
N1 C2 N2 C32 -6.1(2) . . . . ?
N1 C2 N2 C34 176.55(17) . . . . ?
N1 C46 C47 C48 179.56(18) . . . . ?
N1 C46 C47 C56 1.0(3) . . . . ?
N1 C46 C51 C50 179.85(18) . . . . ?
N1 C46 C51 C53 0.9(3) . . . . ?
N2 C2 N1 C33 -2.4(2) . . . . ?
N2 C2 N1 C46 165.34(17) . . . . ?
N2 C32 C33 N1 -11.7(2) . . . . ?
N2 C34 C35 C36 -179.60(18) . . . . ?
N2 C34 C35 C44 -0.9(3) . . . . ?
N2 C34 C39 C38 179.24(18) . . . . ?
N2 C34 C39 C41 -1.7(3) . . . . ?
N3 C4 N4 C7 -11.3(2) . . . . ?
N3 C4 N4 C8 -177.04(17) . . . . ?
N3 C6 C7 N4 -24.4(2) . . . . ?
N3 C20 C21 C22 -176.90(18) . . . . ?
N3 C20 C21 C30 3.5(3) . . . . ?
N3 C20 C25 C24 176.04(19) . . . . ?
N3 C20 C25 C27 -5.0(3) . . . . ?
N4 C4 N3 C6 -6.1(2) . . . . ?
N4 C4 N3 C20 -157.45(17) . . . . ?
N4 C8 C9 C10 -176.83(18) . . . . ?
N4 C8 C9 C18 5.3(3) . . . . ?
N4 C8 C13 C12 175.98(18) . . . . ?
N4 C8 C13 C15 -5.0(3) . . . . ?
P1 C1 C2 N1 -81.5(2) . . . . ?
P1 C1 C2 N2 96.31(18) . . . . ?
P1 C1 P2 C3 -108.18(8) . . . . ?
P2 C1 C2 N1 6.5(3) . . . . ?
P2 C1 C2 N2 -175.64(14) . . . . ?
P2 C1 P1 C5 102.19(9) . . . . ?
P2 C3 C4 N3 -10.5(3) . . . . ?
P2 C3 C4 N4 171.54(15) . . . . ?
C65 C66 C70 C69 0.7(4) . . . . ?
C65 C67 C68 C69 -0.7(5) . . . . ?
C66 C65 C67 C68 0.6(5) . . . . ?
C67 C65 C66 C70 -0.6(5) . . . . ?
C67 C65 C66 F7 -178.5(4) . . . . ?
C67 C68 C69 C70 0.8(5) . . . . ?
C68 C69 C70 C66 -0.8(4) . . . . ?
F6 C65 C66 C70 -175.7(4) . . . . ?
F6 C65 C67 C68 176.5(3) . . . . ?
F7 C66 C70 C69 178.9(3) . . . . ?
C72 C71 C73 C72 -0.3(6) . . . 2_585 ?
C72 C71 C73 F5 -180.0(5) . . . . ?
C73 C71 C72 C73 0.3(5) . . . 2_585 ?
C59 C60 C61 C62 -0.1(5) . . . . ?
C60 C59 C64 C63 -0.1(4) . . . . ?
C60 C59 C64 F4 179.1(3) . . . . ?
C60 C61 C62 C63 -0.2(5) . . . . ?
C61 C62 C63 C64 0.3(4) . . . . ?
C62 C63 C64 C59 -0.2(4) . . . . ?
C62 C63 C64 F4 -179.3(3) . . . . ?
C64 C59 C60 C61 0.2(5) . . . . ?
